data_1569472
loop_
_publ_author_name
'Aragoni, M. Carla'
'Lippolis, Vito'
'Mancini, Annalisa'
'Pintus, Anna'
'Podda, Enrico'
'Orton, James B.'
'Coles, Simon J.'
'Arca, Massimiliano'

_publ_section_title
;
 2-(5,6-Diphenyl-1,2,4-Triazin-3-yl)pyridinium Dichloroiodate (I)
;
_journal_issue 2
_journal_name_full Molbank
_journal_page_first M1662
_journal_paper_doi 10.3390/M1662
_journal_volume 2023
_journal_year 2023
_chemical_formula_moiety 'C20 H15 N4, Cl2 I'
_chemical_formula_sum 'C20 H15 Cl2 I N4'
_chemical_formula_weight 509.16
_space_group_crystal_system monoclinic
_space_group_IT_number 14
_space_group_name_Hall '-P 2ybc'
_space_group_name_H-M_alt 'P 1 21/c 1'
_atom_sites_solution_hydrogens mixed
_atom_sites_solution_primary dual
_audit_creation_date 2023-05-12
_audit_creation_method
;
Olex2 1.5
(compiled 2023.03.06 svn.rbb2c1857 for OlexSys, GUI svn.r6748)
;
_audit_update_record
;
2023-05-18 deposited with the CCDC.	2023-05-18 downloaded from the CCDC.
;
_cell_angle_alpha 90
_cell_angle_beta 100.659(7)
_cell_angle_gamma 90
_cell_formula_units_Z 4
_cell_length_a 17.7427(13)
_cell_length_b 7.4326(5)
_cell_length_c 15.5351(12)
_cell_measurement_reflns_used 4648
_cell_measurement_temperature 120(2)
_cell_measurement_theta_max 27.48
_cell_measurement_theta_min 2.91
_cell_volume 2013.3(3)
_computing_cell_refinement 'DENZO (Otwinowski & Minor, 1997) & COLLECT (Hooft, R.W.W., 1998)'
_computing_data_collection 'COLLECT (Hooft, R.W.W., 1998)'
_computing_data_reduction 'DENZO (Otwinowski & Minor, 1997) & COLLECT (Hooft, R.W.W., 1998)'
_computing_molecular_graphics 'Olex2 1.5 (Dolomanov et al., 2009)'
_computing_publication_material 'Olex2 1.5 (Dolomanov et al., 2009)'
_computing_structure_refinement 'SHELXL 2018/3 (Sheldrick, 2015)'
_computing_structure_solution 'SHELXT 2018/2 (Sheldrick, 2018)'
_diffrn_ambient_temperature 120(2)
_diffrn_detector_area_resol_mean 9.091
_diffrn_measured_fraction_theta_full 0.998
_diffrn_measured_fraction_theta_max 0.995
_diffrn_measurement_device_type 'Bruker-Nonius 95mm CCD camera on \k-goniostat'
_diffrn_measurement_method '\F & \w scans'
_diffrn_radiation_type MoK\a
_diffrn_radiation_wavelength 0.71073
_diffrn_reflns_av_R_equivalents 0.0302
_diffrn_reflns_av_unetI/netI 0.0297
_diffrn_reflns_Laue_measured_fraction_full 0.998
_diffrn_reflns_Laue_measured_fraction_max 0.995
_diffrn_reflns_limit_h_max 21
_diffrn_reflns_limit_h_min -22
_diffrn_reflns_limit_k_max 9
_diffrn_reflns_limit_k_min -9
_diffrn_reflns_limit_l_max 20
_diffrn_reflns_limit_l_min -18
_diffrn_reflns_number 19110
_diffrn_reflns_point_group_measured_fraction_full 0.998
_diffrn_reflns_point_group_measured_fraction_max 0.995
_diffrn_reflns_theta_full 25.242
_diffrn_reflns_theta_max 27.536
_diffrn_reflns_theta_min 2.979
_exptl_absorpt_coefficient_mu 1.868
_exptl_absorpt_correction_T_max 0.9461
_exptl_absorpt_correction_T_min 0.5220
_exptl_absorpt_correction_type multi-scan
_exptl_absorpt_process_details 'SADABS V2.10 (Sheldrick, G.M., 2003)'
_exptl_crystal_colour 'light green'
_exptl_crystal_colour_primary 'light green'
_exptl_crystal_density_diffrn 1.680
_exptl_crystal_density_method 'not measured'
_exptl_crystal_description '(cut) shard'
_exptl_crystal_F_000 1000
_exptl_crystal_size_max 0.4
_exptl_crystal_size_mid 0.16
_exptl_crystal_size_min 0.03
_refine_diff_density_max 0.642
_refine_diff_density_min -0.740
_refine_diff_density_rms 0.097
_refine_ls_extinction_method none
_refine_ls_goodness_of_fit_ref 1.072
_refine_ls_hydrogen_treatment mixed
_refine_ls_matrix_type full
_refine_ls_number_parameters 247
_refine_ls_number_reflns 4624
_refine_ls_number_restraints 0
_refine_ls_restrained_S_all 1.072
_refine_ls_R_factor_all 0.0335
_refine_ls_R_factor_gt 0.0270
_refine_ls_shift/su_max 0.002
_refine_ls_shift/su_mean 0.000
_refine_ls_structure_factor_coef Fsqd
_refine_ls_weighting_details 'w=1/[\s^2^(Fo^2^)+(0.0264P)^2^+1.8411P] where P=(Fo^2^+2Fc^2^)/3'
_refine_ls_weighting_scheme calc
_refine_ls_wR_factor_gt 0.0604
_refine_ls_wR_factor_ref 0.0634
_reflns_Friedel_coverage 0.000
_reflns_number_gt 4055
_reflns_number_total 4624
_reflns_threshold_expression 'I > 2\s(I)'
_cod_data_source_file 2263970.cif
_cod_data_source_block 04slh025
_cod_database_code 1569472
_shelx_shelxl_version_number 2018/3
_shelx_space_group_comment
;
The symmetry employed for this shelxl refinement is uniquely defined
by the following loop, which should always be used as a source of
symmetry information in preference to the above space-group names.
They are only intended as comments.
;
_shelx_estimated_absorpt_t_max 0.946
_shelx_estimated_absorpt_t_min 0.522
_olex2_refinement_description
;
1.a Aromatic/amide H refined with riding coordinates:
 C5(H5), C6(H6), C7(H7), C8(H8), C9(H9), C11(H11), C12(H12), C13(H13),
 C14(H14), C16(H16), C17(H17), C18(H18), C19(H19), C20(H20)
;
_olex2_diffrn_ambient_temperature_device 'Oxford Cryosystems'
_olex2_submission_original_sample_id 04slh025_68
_olex2_submission_special_instructions 'No special instructions were received'

loop_
_space_group_symop_operation_xyz
'x, y, z'
'-x, y+1/2, -z+1/2'
'-x, -y, -z'
'x, -y-1/2, z-1/2'

loop_
_atom_site_label
_atom_site_type_symbol
_atom_site_fract_x
_atom_site_fract_y
_atom_site_fract_z
_atom_site_U_iso_or_equiv
_atom_site_adp_type
_atom_site_occupancy
_atom_site_site_symmetry_order
_atom_site_calc_flag
_atom_site_refinement_flags_posn
_atom_site_refinement_flags_adp
_atom_site_refinement_flags_occupancy
_atom_site_disorder_assembly
_atom_site_disorder_group
C1 C 0.78478(12) 0.5122(3) 0.76495(14) 0.0136(4) Uani 1 1 d . . . . .
C2 C 0.74655(12) 0.4879(3) 0.67677(14) 0.0137(4) Uani 1 1 d . . . . .
C3 C 0.66839(12) 0.5718(3) 0.79772(14) 0.0136(4) Uani 1 1 d . . . . .
C4 C 0.86792(12) 0.4917(3) 0.79695(13) 0.0138(4) Uani 1 1 d . . . . .
C5 C 0.91032(13) 0.3528(3) 0.76832(14) 0.0180(4) Uani 1 1 d . . . . .
H5 H 0.886120 0.269005 0.725854 0.022 Uiso 1 1 calc R U . . .
C6 C 0.98783(13) 0.3383(3) 0.80236(15) 0.0231(5) Uani 1 1 d . . . . .
H6 H 1.016743 0.243460 0.783405 0.028 Uiso 1 1 calc R U . . .
C7 C 1.02360(13) 0.4603(3) 0.86359(15) 0.0217(5) Uani 1 1 d . . . . .
H7 H 1.077050 0.450242 0.885703 0.026 Uiso 1 1 calc R U . . .
C8 C 0.98185(13) 0.5970(3) 0.89282(15) 0.0219(5) Uani 1 1 d . . . . .
H8 H 1.006430 0.680317 0.935266 0.026 Uiso 1 1 calc R U . . .
C9 C 0.90402(13) 0.6118(3) 0.85996(14) 0.0185(5) Uani 1 1 d . . . . .
H9 H 0.875126 0.704680 0.880597 0.022 Uiso 1 1 calc R U . . .
C10 C 0.62292(12) 0.6300(3) 0.86301(14) 0.0148(4) Uani 1 1 d . . . . .
C11 C 0.65219(13) 0.6414(3) 0.95147(14) 0.0200(5) Uani 1 1 d . . . . .
H11 H 0.704058 0.609928 0.973599 0.024 Uiso 1 1 calc R U . . .
C12 C 0.60499(14) 0.6992(3) 1.00765(15) 0.0240(5) Uani 1 1 d . . . . .
H12 H 0.624101 0.704877 1.068886 0.029 Uiso 1 1 calc R U . . .
C13 C 0.53002(14) 0.7489(3) 0.97469(16) 0.0251(5) Uani 1 1 d . . . . .
H13 H 0.497452 0.790020 1.012717 0.030 Uiso 1 1 calc R U . . .
C14 C 0.50356(14) 0.7376(3) 0.88596(16) 0.0228(5) Uani 1 1 d . . . . .
H14 H 0.452562 0.772959 0.861889 0.027 Uiso 1 1 calc R U . . .
C15 C 0.78677(13) 0.4553(3) 0.60293(14) 0.0144(4) Uani 1 1 d . . . . .
C16 C 0.76285(14) 0.3184(3) 0.54299(14) 0.0211(5) Uani 1 1 d . . . . .
H16 H 0.719425 0.247469 0.548375 0.025 Uiso 1 1 calc R U . . .
C17 C 0.80210(15) 0.2854(3) 0.47567(15) 0.0261(5) Uani 1 1 d . . . . .
H17 H 0.786298 0.190066 0.435647 0.031 Uiso 1 1 calc R U . . .
C18 C 0.86438(15) 0.3908(4) 0.46641(15) 0.0263(5) Uani 1 1 d . . . . .
H18 H 0.891322 0.367546 0.420120 0.032 Uiso 1 1 calc R U . . .
C19 C 0.88748(14) 0.5299(3) 0.52445(15) 0.0216(5) Uani 1 1 d . . . . .
H19 H 0.929559 0.603912 0.517310 0.026 Uiso 1 1 calc R U . . .
C20 C 0.84927(13) 0.5611(3) 0.59273(14) 0.0167(5) Uani 1 1 d . . . . .
H20 H 0.865758 0.655407 0.633096 0.020 Uiso 1 1 calc R U . . .
N1 N 0.74397(10) 0.5579(2) 0.82489(12) 0.0140(4) Uani 1 1 d . . . . .
N2 N 0.62972(11) 0.5371(2) 0.71769(12) 0.0156(4) Uani 1 1 d . . . . .
N3 N 0.67036(11) 0.4953(3) 0.65611(12) 0.0158(4) Uani 1 1 d . . . . .
N4 N 0.54969(11) 0.6768(3) 0.83375(13) 0.0172(4) Uani 1 1 d . . . . .
H4 H 0.5316(14) 0.669(4) 0.7792(17) 0.021 Uiso 1 1 d . U . . .
Cl1 Cl 0.22442(4) 0.44079(8) 0.81272(5) 0.03140(15) Uani 1 1 d . . . . .
Cl2 Cl 0.43024(3) 0.67973(8) 0.65437(4) 0.02534(13) Uani 1 1 d . . . . .
I1 I 0.32421(2) 0.55466(2) 0.73332(2) 0.01937(6) Uani 1 1 d . . . . .

loop_
_atom_site_aniso_label
_atom_site_aniso_U_11
_atom_site_aniso_U_22
_atom_site_aniso_U_33
_atom_site_aniso_U_23
_atom_site_aniso_U_13
_atom_site_aniso_U_12
C1 0.0163(11) 0.0092(9) 0.0156(10) 0.0001(8) 0.0033(8) -0.0005(8)
C2 0.0173(11) 0.0090(9) 0.0148(10) 0.0006(8) 0.0027(8) -0.0006(8)
C3 0.0147(11) 0.0105(9) 0.0157(10) 0.0009(8) 0.0031(8) 0.0006(8)
C4 0.0156(11) 0.0153(10) 0.0107(10) 0.0031(8) 0.0028(8) -0.0003(8)
C5 0.0206(12) 0.0188(11) 0.0144(10) -0.0012(9) 0.0031(8) 0.0025(9)
C6 0.0204(12) 0.0280(12) 0.0208(11) -0.0016(10) 0.0037(9) 0.0083(10)
C7 0.0116(11) 0.0335(13) 0.0194(11) 0.0016(10) 0.0015(9) 0.0047(9)
C8 0.0179(12) 0.0286(12) 0.0182(11) -0.0038(10) 0.0004(9) -0.0033(10)
C9 0.0178(11) 0.0217(11) 0.0161(11) -0.0018(9) 0.0033(9) 0.0026(9)
C10 0.0145(11) 0.0121(10) 0.0182(10) -0.0002(8) 0.0040(8) -0.0002(8)
C11 0.0188(12) 0.0220(12) 0.0191(11) -0.0030(9) 0.0036(9) -0.0008(9)
C12 0.0292(14) 0.0255(12) 0.0179(11) -0.0053(10) 0.0059(10) -0.0047(10)
C13 0.0289(14) 0.0241(12) 0.0260(12) -0.0037(10) 0.0143(10) 0.0002(10)
C14 0.0186(12) 0.0219(11) 0.0294(12) -0.0003(10) 0.0086(9) 0.0040(10)
C15 0.0155(11) 0.0161(10) 0.0112(10) 0.0022(8) 0.0015(8) 0.0019(8)
C16 0.0237(12) 0.0224(12) 0.0161(10) -0.0021(9) 0.0010(9) -0.0024(10)
C17 0.0343(14) 0.0286(13) 0.0150(11) -0.0066(10) 0.0034(10) 0.0001(11)
C18 0.0297(14) 0.0346(14) 0.0160(11) -0.0014(11) 0.0080(10) 0.0088(11)
C19 0.0205(12) 0.0275(12) 0.0179(11) 0.0047(10) 0.0069(9) 0.0018(10)
C20 0.0183(11) 0.0174(11) 0.0141(10) 0.0004(8) 0.0020(9) -0.0005(8)
N1 0.0138(9) 0.0126(9) 0.0154(9) 0.0012(7) 0.0025(7) -0.0004(7)
N2 0.0142(9) 0.0173(9) 0.0151(9) -0.0006(7) 0.0021(7) 0.0004(7)
N3 0.0166(10) 0.0155(9) 0.0150(9) 0.0007(7) 0.0021(7) -0.0017(7)
N4 0.0180(10) 0.0178(9) 0.0165(9) 0.0012(8) 0.0048(7) 0.0030(8)
Cl1 0.0330(4) 0.0201(3) 0.0459(4) -0.0037(3) 0.0199(3) -0.0050(2)
Cl2 0.0257(3) 0.0310(3) 0.0210(3) 0.0030(2) 0.0087(2) 0.0050(2)
I1 0.02196(10) 0.01358(8) 0.02287(10) -0.00117(6) 0.00494(6) 0.00312(5)

loop_
_atom_type_symbol
_atom_type_description
_atom_type_scat_dispersion_real
_atom_type_scat_dispersion_imag
_atom_type_scat_source
C C 0.0033 0.0016 'International Tables Vol C Tables 4.2.6.8 and 6.1.1.4'
H H 0.0000 0.0000 'International Tables Vol C Tables 4.2.6.8 and 6.1.1.4'
Cl Cl 0.1484 0.1585 'International Tables Vol C Tables 4.2.6.8 and 6.1.1.4'
I I -0.4742 1.8119 'International Tables Vol C Tables 4.2.6.8 and 6.1.1.4'
N N 0.0061 0.0033 'International Tables Vol C Tables 4.2.6.8 and 6.1.1.4'

loop_
_geom_angle_atom_site_label_1
_geom_angle_atom_site_label_2
_geom_angle_atom_site_label_3
_geom_angle
_geom_angle_site_symmetry_1
_geom_angle_site_symmetry_3
_geom_angle_publ_flag
C2 C1 C4 125.47(19) . . ?
N1 C1 C2 118.93(19) . . ?
N1 C1 C4 115.60(18) . . ?
C1 C2 C15 123.71(19) . . ?
N3 C2 C1 120.6(2) . . ?
N3 C2 C15 115.72(18) . . ?
N1 C3 C10 116.85(19) . . ?
N2 C3 C10 116.57(19) . . ?
N2 C3 N1 126.6(2) . . ?
C5 C4 C1 122.19(19) . . ?
C9 C4 C1 118.2(2) . . ?
C9 C4 C5 119.6(2) . . ?
C4 C5 H5 120.3 . . ?
C6 C5 C4 119.4(2) . . ?
C6 C5 H5 120.3 . . ?
C5 C6 H6 119.7 . . ?
C7 C6 C5 120.7(2) . . ?
C7 C6 H6 119.7 . . ?
C6 C7 H7 119.9 . . ?
C6 C7 C8 120.2(2) . . ?
C8 C7 H7 119.9 . . ?
C7 C8 H8 120.1 . . ?
C7 C8 C9 119.7(2) . . ?
C9 C8 H8 120.1 . . ?
C4 C9 H9 119.8 . . ?
C8 C9 C4 120.4(2) . . ?
C8 C9 H9 119.8 . . ?
C11 C10 C3 123.4(2) . . ?
N4 C10 C3 117.55(19) . . ?
N4 C10 C11 119.0(2) . . ?
C10 C11 H11 120.4 . . ?
C10 C11 C12 119.1(2) . . ?
C12 C11 H11 120.4 . . ?
C11 C12 H12 119.9 . . ?
C13 C12 C11 120.1(2) . . ?
C13 C12 H12 119.9 . . ?
C12 C13 H13 120.6 . . ?
C14 C13 C12 118.8(2) . . ?
C14 C13 H13 120.6 . . ?
C13 C14 H14 120.1 . . ?
N4 C14 C13 119.8(2) . . ?
N4 C14 H14 120.1 . . ?
C16 C15 C2 120.5(2) . . ?
C16 C15 C20 119.2(2) . . ?
C20 C15 C2 120.31(19) . . ?
C15 C16 H16 119.9 . . ?
C17 C16 C15 120.2(2) . . ?
C17 C16 H16 119.9 . . ?
C16 C17 H17 119.9 . . ?
C16 C17 C18 120.2(2) . . ?
C18 C17 H17 119.9 . . ?
C17 C18 H18 119.9 . . ?
C19 C18 C17 120.1(2) . . ?
C19 C18 H18 119.9 . . ?
C18 C19 H19 120.1 . . ?
C20 C19 C18 119.9(2) . . ?
C20 C19 H19 120.1 . . ?
C15 C20 H20 119.7 . . ?
C19 C20 C15 120.5(2) . . ?
C19 C20 H20 119.7 . . ?
C1 N1 C3 116.46(19) . . ?
C3 N2 N3 117.45(18) . . ?
C2 N3 N2 119.67(18) . . ?
C10 N4 H4 119.0(17) . . ?
C14 N4 C10 123.2(2) . . ?
C14 N4 H4 117.9(18) . . ?
Cl1 I1 Cl2 178.27(2) . . ?

loop_
_geom_bond_atom_site_label_1
_geom_bond_atom_site_label_2
_geom_bond_distance
_geom_bond_site_symmetry_2
_geom_bond_publ_flag
C1 C2 1.423(3) . ?
C1 C4 1.475(3) . ?
C1 N1 1.325(3) . ?
C2 C15 1.479(3) . ?
C2 N3 1.331(3) . ?
C3 C10 1.473(3) . ?
C3 N1 1.333(3) . ?
C3 N2 1.329(3) . ?
C4 C5 1.398(3) . ?
C4 C9 1.391(3) . ?
C5 H5 0.9500 . ?
C5 C6 1.383(3) . ?
C6 H6 0.9500 . ?
C6 C7 1.381(3) . ?
C7 H7 0.9500 . ?
C7 C8 1.383(3) . ?
C8 H8 0.9500 . ?
C8 C9 1.385(3) . ?
C9 H9 0.9500 . ?
C10 C11 1.379(3) . ?
C10 N4 1.341(3) . ?
C11 H11 0.9500 . ?
C11 C12 1.385(3) . ?
C12 H12 0.9500 . ?
C12 C13 1.384(4) . ?
C13 H13 0.9500 . ?
C13 C14 1.374(3) . ?
C14 H14 0.9500 . ?
C14 N4 1.333(3) . ?
C15 C16 1.392(3) . ?
C15 C20 1.392(3) . ?
C16 H16 0.9500 . ?
C16 C17 1.381(3) . ?
C17 H17 0.9500 . ?
C17 C18 1.384(4) . ?
C18 H18 0.9500 . ?
C18 C19 1.384(4) . ?
C19 H19 0.9500 . ?
C19 C20 1.380(3) . ?
C20 H20 0.9500 . ?
N2 N3 1.337(3) . ?
N4 H4 0.85(3) . ?
Cl1 I1 2.4860(7) . ?
Cl2 I1 2.6003(6) . ?

loop_
_geom_torsion_atom_site_label_1
_geom_torsion_atom_site_label_2
_geom_torsion_atom_site_label_3
_geom_torsion_atom_site_label_4
_geom_torsion
_geom_torsion_site_symmetry_1
_geom_torsion_site_symmetry_2
_geom_torsion_site_symmetry_3
_geom_torsion_site_symmetry_4
_geom_torsion_publ_flag
C1 C2 C15 C16 132.8(2) . . . . ?
C1 C2 C15 C20 -47.0(3) . . . . ?
C1 C2 N3 N2 4.3(3) . . . . ?
C1 C4 C5 C6 -178.5(2) . . . . ?
C1 C4 C9 C8 179.3(2) . . . . ?
C2 C1 C4 C5 -41.0(3) . . . . ?
C2 C1 C4 C9 141.3(2) . . . . ?
C2 C1 N1 C3 2.2(3) . . . . ?
C2 C15 C16 C17 -178.1(2) . . . . ?
C2 C15 C20 C19 179.3(2) . . . . ?
C3 C10 C11 C12 179.4(2) . . . . ?
C3 C10 N4 C14 -177.6(2) . . . . ?
C3 N2 N3 C2 0.8(3) . . . . ?
C4 C1 C2 C15 -6.1(3) . . . . ?
C4 C1 C2 N3 174.5(2) . . . . ?
C4 C1 N1 C3 -178.08(18) . . . . ?
C4 C5 C6 C7 -0.5(4) . . . . ?
C5 C4 C9 C8 1.5(3) . . . . ?
C5 C6 C7 C8 1.1(4) . . . . ?
C6 C7 C8 C9 -0.4(4) . . . . ?
C7 C8 C9 C4 -0.9(4) . . . . ?
C9 C4 C5 C6 -0.8(3) . . . . ?
C10 C3 N1 C1 -177.50(18) . . . . ?
C10 C3 N2 N3 175.83(18) . . . . ?
C10 C11 C12 C13 -1.5(4) . . . . ?
C11 C10 N4 C14 1.3(3) . . . . ?
C11 C12 C13 C14 0.7(4) . . . . ?
C12 C13 C14 N4 1.1(4) . . . . ?
C13 C14 N4 C10 -2.1(4) . . . . ?
C15 C2 N3 N2 -175.20(18) . . . . ?
C15 C16 C17 C18 -1.4(4) . . . . ?
C16 C15 C20 C19 -0.5(3) . . . . ?
C16 C17 C18 C19 -0.1(4) . . . . ?
C17 C18 C19 C20 1.4(4) . . . . ?
C18 C19 C20 C15 -1.1(3) . . . . ?
C20 C15 C16 C17 1.7(3) . . . . ?
N1 C1 C2 C15 173.53(19) . . . . ?
N1 C1 C2 N3 -5.9(3) . . . . ?
N1 C1 C4 C5 139.3(2) . . . . ?
N1 C1 C4 C9 -38.4(3) . . . . ?
N1 C3 C10 C11 -10.9(3) . . . . ?
N1 C3 C10 N4 167.92(19) . . . . ?
N1 C3 N2 N3 -4.8(3) . . . . ?
N2 C3 C10 C11 168.6(2) . . . . ?
N2 C3 C10 N4 -12.6(3) . . . . ?
N2 C3 N1 C1 3.1(3) . . . . ?
N3 C2 C15 C16 -47.8(3) . . . . ?
N3 C2 C15 C20 132.4(2) . . . . ?
N4 C10 C11 C12 0.6(3) . . . . ?
